data_7151855
loop_
_publ_author_name
'Khlebnikov, Alexander F.'
'Novikov, Mikhail S.'
'Golovkina, Maria V.'
'Petrovskii, Petr P.'
'Konev, Alexander S.'
'Yufit, Dmitry S.'
'Stoeckli-Evans, Helen'

_publ_section_title
;
 An efficient approach to azirino and pyrrolo-fused dibenzazepines.
 Conformations of substituted dibenzo[c,f]pyrrolo[1,2-a]azepines.
;
_journal_issue 10
_journal_name_full 'Organic &amp; biomolecular chemistry'
_journal_page_first 3886
_journal_page_last 3895
_journal_paper_doi 10.1039/c1ob05081h
_journal_volume 9
_journal_year 2011
_chemical_formula_moiety 'C27 H25 N O4'
_chemical_formula_sum 'C27 H25 N O4'
_chemical_formula_weight 427.48
_chemical_melting_point 452.15
_chemical_name_systematic
;
Dimethyl (1RS,2RS,3RS,13bRS)-3-phenyl-2,3,9,13b-tetrahydro-1H
-dibenzo[c,f]pyrrolo[1,2-a]azepine-1,2-dicarboxylate
;
_space_group_crystal_system monoclinic
_space_group_IT_number 14
_space_group_name_Hall '-P 2yn'
_space_group_name_H-M_alt 'P 1 21/n 1'
_symmetry_space_group_name_Hall '-P 2yn'
_symmetry_space_group_name_H-M 'P 1 21/n 1'
_atom_sites_solution_hydrogens difmap
_atom_sites_solution_primary direct
_atom_sites_solution_secondary difmap
_audit_creation_method SHELXL-97
_cell_angle_alpha 90.00
_cell_angle_beta 104.460(10)
_cell_angle_gamma 90.00
_cell_formula_units_Z 8
_cell_length_a 10.0710(2)
_cell_length_b 25.9843(5)
_cell_length_c 17.0032(3)
_cell_measurement_reflns_used 6621
_cell_measurement_temperature 120.0
_cell_measurement_theta_max 30.575
_cell_measurement_theta_min 2.595
_cell_volume 4308.6(2)
_computing_cell_refinement 'SAINT v6.45A (Bruker, 2003)'
_computing_data_collection 'SMART v5.625 (Bruker, 2001)'
_computing_data_reduction 'SAINT v6.45A (Bruker, 2003)'
_computing_molecular_graphics
;
OLEX2: a complete structure solution, refinement and analysis program.
Dolomanov et al., J. Appl. Cryst. (2009). 42, 339-341
;
_computing_publication_material
;
OLEX2: a complete structure solution, refinement and analysis program.
Dolomanov et al., J. Appl. Cryst. (2009). 42, 339-341
;
_computing_structure_refinement 'SHELXL-97 (Sheldrick, 1997)'
_computing_structure_solution
;
A short history of SHELX (Sheldrick, 2007)/Bruker
;
_diffrn_ambient_temperature 120.0
_diffrn_measured_fraction_theta_full 1.000
_diffrn_measured_fraction_theta_max 1.000
_diffrn_measurement_device_type 'Bruker SMART CCD 6000 area detector'
_diffrn_measurement_method '\w scans'
_diffrn_radiation_monochromator graphite
_diffrn_radiation_source 'fine-focus sealed tube'
_diffrn_radiation_type 'MO K\a'
_diffrn_radiation_wavelength 0.71073
_diffrn_reflns_av_R_equivalents 0.0702
_diffrn_reflns_av_sigmaI/netI 0.0705
_diffrn_reflns_limit_h_max 13
_diffrn_reflns_limit_h_min -13
_diffrn_reflns_limit_k_max 35
_diffrn_reflns_limit_k_min -35
_diffrn_reflns_limit_l_max 23
_diffrn_reflns_limit_l_min -23
_diffrn_reflns_number 52462
_diffrn_reflns_theta_full 29.00
_diffrn_reflns_theta_max 29.00
_diffrn_reflns_theta_min 1.57
_diffrn_source_current 5.0
_diffrn_source_power 0.1
_diffrn_source_voltage 20.0
_exptl_absorpt_coefficient_mu 0.088
_exptl_absorpt_correction_type none
_exptl_crystal_colour less
_exptl_crystal_colour_lustre clear
_exptl_crystal_colour_modifier brownish
_exptl_crystal_colour_primary colourless
_exptl_crystal_density_diffrn 1.318
_exptl_crystal_density_method 'not measured'
_exptl_crystal_description prism
_exptl_crystal_F_000 1808
_exptl_crystal_size_max 0.3
_exptl_crystal_size_mid 0.28
_exptl_crystal_size_min 0.14
_refine_diff_density_max 0.265
_refine_diff_density_min -0.222
_refine_diff_density_rms 0.050
_refine_ls_extinction_method none
_refine_ls_goodness_of_fit_ref 0.988
_refine_ls_hydrogen_treatment refall
_refine_ls_matrix_type full
_refine_ls_number_parameters 777
_refine_ls_number_reflns 11451
_refine_ls_number_restraints 0
_refine_ls_restrained_S_all 0.988
_refine_ls_R_factor_all 0.0965
_refine_ls_R_factor_gt 0.0458
_refine_ls_shift/su_max 0.001
_refine_ls_shift/su_mean 0.000
_refine_ls_structure_factor_coef Fsqd
_refine_ls_weighting_details
;
calc w=1/[\s^2^(Fo^2^)+(0.0300P)^2^+0.0000P] where P=(Fo^2^+2Fc^2^)/3
;
_refine_ls_weighting_scheme calc
_refine_ls_wR_factor_gt 0.0851
_refine_ls_wR_factor_ref 0.0949
_reflns_number_gt 6044
_reflns_number_total 11451
_reflns_threshold_expression >2sigma(I)
_cod_data_source_file c1ob05081h.txt
_cod_data_source_block 13_DAX16
_cod_depositor_comments
;
The following automatic conversions were performed:

'_chemical_melting_point' value '179 C' was changed to '452.15' - it
was converted from degrees Celsius(C) to Kelvins(K).

Automatic conversion script
Id: cif_fix_values 1569 2011-02-09 13:29:24Z adriana 
;
_cod_original_cell_volume 4308.58(20)
_cod_database_code 7151855

loop_
_space_group_symop_id
_space_group_symop_operation_xyz
1 'x, y, z'
2 '-x+1/2, y+1/2, -z+1/2'
3 '-x, -y, -z'
4 'x-1/2, -y-1/2, z-1/2'

loop_
_atom_site_label
_atom_site_type_symbol
_atom_site_fract_x
_atom_site_fract_y
_atom_site_fract_z
_atom_site_U_iso_or_equiv
_atom_site_adp_type
_atom_site_occupancy
_atom_site_symmetry_multiplicity
_atom_site_calc_flag
_atom_site_refinement_flags
_atom_site_disorder_assembly
_atom_site_disorder_group
O1 O 0.54066(11) 0.56017(4) 0.35503(7) 0.0382(3) Uani 1 1 d . . .
O2 O 0.65391(12) 0.49088(4) 0.41521(7) 0.0392(3) Uani 1 1 d . . .
O3 O 1.05955(10) 0.55649(4) 0.41302(6) 0.0325(3) Uani 1 1 d . . .
O4 O 0.87467(11) 0.60783(4) 0.37557(7) 0.0377(3) Uani 1 1 d . . .
N4 N 0.79862(12) 0.47812(5) 0.20278(7) 0.0280(3) Uani 1 1 d . . .
C1 C 0.70866(15) 0.52513(6) 0.29575(9) 0.0258(3) Uani 1 1 d . . .
C2 C 0.86219(15) 0.51987(6) 0.32937(9) 0.0266(3) Uani 1 1 d . . .
C3 C 0.91447(16) 0.50666(6) 0.25334(9) 0.0271(4) Uani 1 1 d . . .
C4A C 0.82245(15) 0.44221(6) 0.14637(9) 0.0260(3) Uani 1 1 d . . .
C5 C 0.94330(17) 0.44655(6) 0.11976(10) 0.0302(4) Uani 1 1 d . . .
C6 C 0.97082(17) 0.41389(6) 0.06164(10) 0.0327(4) Uani 1 1 d . . .
C7 C 0.87906(17) 0.37562(6) 0.02795(10) 0.0323(4) Uani 1 1 d . . .
C8 C 0.76099(17) 0.37057(6) 0.05455(10) 0.0306(4) Uani 1 1 d . . .
C8A C 0.72988(15) 0.40233(6) 0.11303(9) 0.0271(3) Uani 1 1 d . . .
C9 C 0.59727(17) 0.39240(6) 0.13682(10) 0.0306(4) Uani 1 1 d . . .
C9A C 0.50453(16) 0.43871(6) 0.12285(9) 0.0298(4) Uani 1 1 d . . .
C10 C 0.38407(17) 0.43957(7) 0.06100(10) 0.0356(4) Uani 1 1 d . . .
C11 C 0.30133(19) 0.48282(8) 0.04882(11) 0.0416(5) Uani 1 1 d . . .
C12 C 0.33741(18) 0.52526(7) 0.09849(11) 0.0400(4) Uani 1 1 d . . .
C13 C 0.45799(16) 0.52511(6) 0.15929(10) 0.0324(4) Uani 1 1 d . . .
C13A C 0.54349(15) 0.48222(6) 0.17170(9) 0.0273(3) Uani 1 1 d . . .
C13B C 0.67647(15) 0.47944(6) 0.23687(9) 0.0251(3) Uani 1 1 d . . .
C14 C 0.63322(16) 0.52267(6) 0.36203(10) 0.0292(4) Uani 1 1 d . . .
C15 C 0.4641(2) 0.56075(9) 0.41696(14) 0.0455(5) Uani 1 1 d . . .
C16 C 0.92955(16) 0.56682(6) 0.37426(9) 0.0278(4) Uani 1 1 d . . .
C17 C 1.13901(19) 0.60001(7) 0.45104(12) 0.0370(4) Uani 1 1 d . . .
C18 C 0.95485(16) 0.55449(6) 0.21351(9) 0.0278(3) Uani 1 1 d . . .
C19 C 1.08928(18) 0.57222(7) 0.23799(10) 0.0352(4) Uani 1 1 d . . .
C20 C 1.1268(2) 0.61879(7) 0.21015(11) 0.0432(5) Uani 1 1 d . . .
C21 C 1.0302(2) 0.64745(7) 0.15635(11) 0.0445(5) Uani 1 1 d . . .
C22 C 0.8968(2) 0.62958(7) 0.12835(11) 0.0397(4) Uani 1 1 d . . .
C23 C 0.85923(18) 0.58312(6) 0.15708(10) 0.0320(4) Uani 1 1 d . . .
H1 H 0.6883(13) 0.5566(5) 0.2676(8) 0.019(4) Uiso 1 1 d . . .
H2 H 0.8816(14) 0.4904(5) 0.3673(8) 0.023(4) Uiso 1 1 d . . .
H3 H 0.9966(14) 0.4849(5) 0.2694(8) 0.019(4) Uiso 1 1 d . . .
H5 H 1.0110(14) 0.4742(5) 0.1415(8) 0.024(4) Uiso 1 1 d . . .
H6 H 1.0562(15) 0.4180(5) 0.0463(9) 0.029(4) Uiso 1 1 d . . .
H7 H 0.8943(16) 0.3524(6) -0.0128(9) 0.038(5) Uiso 1 1 d . . .
H8 H 0.6945(15) 0.3432(6) 0.0325(9) 0.035(4) Uiso 1 1 d . . .
H9A H 0.5498(15) 0.3632(6) 0.1022(9) 0.036(4) Uiso 1 1 d . . .
H9B H 0.6180(14) 0.3802(5) 0.1933(9) 0.028(4) Uiso 1 1 d . . .
H10 H 0.3625(14) 0.4112(5) 0.0267(9) 0.021(4) Uiso 1 1 d . . .
H11 H 0.2207(17) 0.4836(6) 0.0059(10) 0.045(5) Uiso 1 1 d . . .
H12 H 0.2807(17) 0.5542(7) 0.0933(10) 0.048(5) Uiso 1 1 d . . .
H13 H 0.4828(15) 0.5552(6) 0.1955(9) 0.035(5) Uiso 1 1 d . . .
H13A H 0.6733(13) 0.4486(5) 0.2713(8) 0.021(4) Uiso 1 1 d . . .
H15A H 0.4079(19) 0.5294(7) 0.4123(11) 0.060(6) Uiso 1 1 d . . .
H15B H 0.530(2) 0.5632(8) 0.4703(14) 0.084(8) Uiso 1 1 d . . .
H15C H 0.417(2) 0.5928(8) 0.4066(12) 0.066(6) Uiso 1 1 d . . .
H17A H 1.2243(18) 0.5841(6) 0.4877(10) 0.049(5) Uiso 1 1 d . . .
H17B H 1.0870(18) 0.6201(7) 0.4846(11) 0.057(6) Uiso 1 1 d . . .
H17C H 1.1585(16) 0.6219(6) 0.4069(10) 0.046(5) Uiso 1 1 d . . .
H19 H 1.1585(16) 0.5508(6) 0.2766(10) 0.041(5) Uiso 1 1 d . . .
H20 H 1.2191(18) 0.6297(6) 0.2309(10) 0.049(5) Uiso 1 1 d . . .
H21 H 1.0580(17) 0.6809(7) 0.1358(10) 0.049(5) Uiso 1 1 d . . .
H22 H 0.8248(17) 0.6488(6) 0.0877(10) 0.043(5) Uiso 1 1 d . . .
H23 H 0.7640(16) 0.5696(6) 0.1374(9) 0.037(5) Uiso 1 1 d . . .
O21 O 0.42915(11) 0.23087(4) 0.08756(7) 0.0368(3) Uani 1 1 d . . .
O22 O 0.32588(12) 0.30036(4) 0.02160(7) 0.0405(3) Uani 1 1 d . . .
O23 O -0.08901(11) 0.23140(4) 0.02464(7) 0.0374(3) Uani 1 1 d . . .
O24 O 0.10066(11) 0.18378(4) 0.07128(7) 0.0400(3) Uani 1 1 d . . .
N34 N 0.16040(12) 0.32492(5) 0.22074(7) 0.0274(3) Uani 1 1 d . . .
C31 C 0.25826(15) 0.27039(6) 0.13970(9) 0.0247(3) Uani 1 1 d . . .
C32 C 0.10436(15) 0.27369(6) 0.10408(9) 0.0265(3) Uani 1 1 d . . .
C33 C 0.05082(16) 0.29082(6) 0.17796(9) 0.0262(3) Uani 1 1 d . . .
C34A C 0.13797(15) 0.35909(5) 0.27930(9) 0.0256(3) Uani 1 1 d . . .
C35 C 0.01582(16) 0.35510(6) 0.30517(9) 0.0286(4) Uani 1 1 d . . .
C36 C -0.00772(17) 0.38556(6) 0.36657(10) 0.0317(4) Uani 1 1 d . . .
C37 C 0.08775(17) 0.42104(6) 0.40568(10) 0.0317(4) Uani 1 1 d . . .
C38 C 0.20527(17) 0.42718(6) 0.37803(9) 0.0294(4) Uani 1 1 d . . .
C38A C 0.23109(15) 0.39828(6) 0.31464(9) 0.0260(3) Uani 1 1 d . . .
C39 C 0.36067(17) 0.40903(6) 0.28770(10) 0.0292(4) Uani 1 1 d . . .
C39A C 0.45598(15) 0.36366(6) 0.30448(9) 0.0276(4) Uani 1 1 d . . .
C40 C 0.57477(16) 0.36456(7) 0.36662(10) 0.0312(4) Uani 1 1 d . . .
C41 C 0.65778(17) 0.32123(7) 0.38445(10) 0.0348(4) Uani 1 1 d . . .
C42 C 0.62269(17) 0.27695(7) 0.33972(11) 0.0354(4) Uani 1 1 d . . .
C43 C 0.50284(16) 0.27527(6) 0.27736(10) 0.0306(4) Uani 1 1 d . . .
C43A C 0.41798(15) 0.31818(6) 0.25981(9) 0.0257(3) Uani 1 1 d . . .
C43B C 0.28747(15) 0.31947(6) 0.19207(9) 0.0248(3) Uani 1 1 d . . .
C44 C 0.33928(16) 0.26979(6) 0.07589(10) 0.0283(4) Uani 1 1 d . . .
C45 C 0.5176(2) 0.22874(8) 0.03198(14) 0.0418(5) Uani 1 1 d . . .
C46 C 0.04136(16) 0.22442(6) 0.06572(9) 0.0299(4) Uani 1 1 d . . .
C47 C -0.1613(2) 0.18522(9) -0.01061(14) 0.0471(5) Uani 1 1 d . . .
C48 C 0.02149(16) 0.24657(6) 0.23003(9) 0.0277(3) Uani 1 1 d . . .
C49 C -0.10823(18) 0.22435(7) 0.21234(11) 0.0365(4) Uani 1 1 d . . .
C50 C -0.1375(2) 0.18472(7) 0.26043(13) 0.0464(5) Uani 1 1 d . . .
C51 C -0.0386(2) 0.16773(7) 0.32680(13) 0.0476(5) Uani 1 1 d . . .
C52 C 0.0904(2) 0.18930(7) 0.34438(12) 0.0446(5) Uani 1 1 d . . .
C53 C 0.12080(18) 0.22850(6) 0.29657(10) 0.0342(4) Uani 1 1 d . . .
H31 H 0.2792(13) 0.2388(5) 0.1736(8) 0.021(4) Uiso 1 1 d . . .
H32 H 0.0808(15) 0.3009(6) 0.0637(9) 0.030(4) Uiso 1 1 d . . .
H33 H -0.0360(14) 0.3106(5) 0.1576(8) 0.019(4) Uiso 1 1 d . . .
H35 H -0.0529(14) 0.3300(5) 0.2803(8) 0.019(4) Uiso 1 1 d . . .
H36 H -0.0947(16) 0.3817(6) 0.3795(9) 0.033(4) Uiso 1 1 d . . .
H37 H 0.0749(15) 0.4426(6) 0.4506(9) 0.034(4) Uiso 1 1 d . . .
H38 H 0.2721(14) 0.4524(5) 0.4026(8) 0.024(4) Uiso 1 1 d . . .
H39A H 0.3403(14) 0.4191(5) 0.2316(9) 0.024(4) Uiso 1 1 d . . .
H39B H 0.4068(15) 0.4405(6) 0.3170(9) 0.029(4) Uiso 1 1 d . . .
H40 H 0.5975(15) 0.3951(6) 0.3969(9) 0.033(4) Uiso 1 1 d . . .
H41 H 0.7374(16) 0.3219(5) 0.4278(9) 0.032(4) Uiso 1 1 d . . .
H42 H 0.6823(15) 0.2456(6) 0.3522(9) 0.034(4) Uiso 1 1 d . . .
H43 H 0.4779(16) 0.2427(6) 0.2450(10) 0.039(5) Uiso 1 1 d . . .
H43A H 0.2910(14) 0.3482(5) 0.1541(9) 0.028(4) Uiso 1 1 d . . .
H45A H 0.5733(19) 0.1966(7) 0.0476(11) 0.061(6) Uiso 1 1 d . . .
H45B H 0.4627(19) 0.2302(7) -0.0243(12) 0.058(6) Uiso 1 1 d . . .
H45C H 0.5737(17) 0.2600(7) 0.0378(10) 0.049(5) Uiso 1 1 d . . .
H47A H -0.1081(18) 0.1685(7) -0.0442(11) 0.055(6) Uiso 1 1 d . . .
H47B H -0.1720(19) 0.1626(8) 0.0356(12) 0.067(7) Uiso 1 1 d . . .
H47C H -0.2503(19) 0.1983(7) -0.0443(11) 0.054(6) Uiso 1 1 d . . .
H49 H -0.1781(16) 0.2382(6) 0.1655(10) 0.039(5) Uiso 1 1 d . . .
H50 H -0.2250(18) 0.1718(6) 0.2481(10) 0.049(5) Uiso 1 1 d . . .
H51 H -0.0613(17) 0.1404(7) 0.3612(10) 0.054(6) Uiso 1 1 d . . .
H52 H 0.1607(18) 0.1779(7) 0.3910(11) 0.053(6) Uiso 1 1 d . . .
H53 H 0.2111(16) 0.2452(6) 0.3114(9) 0.033(4) Uiso 1 1 d . . .

loop_
_atom_site_aniso_label
_atom_site_aniso_U_11
_atom_site_aniso_U_22
_atom_site_aniso_U_33
_atom_site_aniso_U_23
_atom_site_aniso_U_13
_atom_site_aniso_U_12
O1 0.0360(7) 0.0370(7) 0.0460(7) 0.0004(6) 0.0184(6) 0.0081(5)
O2 0.0495(8) 0.0343(7) 0.0386(7) 0.0049(6) 0.0198(6) 0.0046(6)
O3 0.0264(6) 0.0347(6) 0.0334(6) -0.0054(5) 0.0020(5) -0.0013(5)
O4 0.0364(7) 0.0297(6) 0.0437(7) -0.0072(5) 0.0040(6) 0.0030(5)
N4 0.0244(7) 0.0290(7) 0.0316(7) -0.0065(6) 0.0090(6) -0.0041(6)
C1 0.0265(9) 0.0222(8) 0.0289(8) 0.0011(7) 0.0072(7) 0.0005(7)
C2 0.0272(9) 0.0255(8) 0.0262(8) 0.0007(7) 0.0048(7) -0.0005(7)
C3 0.0242(9) 0.0271(8) 0.0291(9) -0.0005(7) 0.0047(7) 0.0012(7)
C4A 0.0296(9) 0.0238(8) 0.0239(8) 0.0022(7) 0.0056(7) 0.0039(7)
C5 0.0307(9) 0.0273(9) 0.0331(9) 0.0019(7) 0.0087(8) 0.0010(7)
C6 0.0309(10) 0.0360(10) 0.0337(9) 0.0042(8) 0.0127(8) 0.0060(8)
C7 0.0384(10) 0.0313(9) 0.0273(9) -0.0008(8) 0.0082(8) 0.0079(8)
C8 0.0371(10) 0.0270(9) 0.0263(8) 0.0004(7) 0.0052(8) 0.0014(7)
C8A 0.0304(9) 0.0257(8) 0.0246(8) 0.0032(7) 0.0055(7) 0.0009(7)
C9 0.0362(10) 0.0292(9) 0.0272(9) -0.0046(7) 0.0095(8) -0.0089(7)
C9A 0.0287(9) 0.0341(9) 0.0281(8) 0.0002(7) 0.0098(7) -0.0067(7)
C10 0.0355(10) 0.0419(11) 0.0300(9) -0.0027(8) 0.0091(8) -0.0106(8)
C11 0.0300(10) 0.0562(12) 0.0336(10) 0.0092(9) -0.0016(8) -0.0062(9)
C12 0.0330(10) 0.0410(11) 0.0434(11) 0.0111(9) 0.0050(9) 0.0015(9)
C13 0.0299(9) 0.0316(9) 0.0356(9) 0.0039(8) 0.0081(8) -0.0021(7)
C13A 0.0237(8) 0.0313(9) 0.0267(8) 0.0041(7) 0.0062(7) -0.0041(7)
C13B 0.0264(8) 0.0234(8) 0.0262(8) 0.0009(7) 0.0077(7) -0.0009(6)
C14 0.0286(9) 0.0245(8) 0.0340(9) -0.0061(7) 0.0069(7) -0.0032(7)
C15 0.0431(12) 0.0435(12) 0.0588(14) -0.0077(11) 0.0295(11) 0.0021(10)
C16 0.0263(9) 0.0323(9) 0.0255(8) -0.0002(7) 0.0077(7) -0.0016(7)
C17 0.0307(10) 0.0418(11) 0.0362(10) -0.0106(9) 0.0039(9) -0.0069(8)
C18 0.0315(9) 0.0280(8) 0.0261(8) -0.0043(7) 0.0111(7) -0.0019(7)
C19 0.0339(10) 0.0410(10) 0.0321(9) -0.0023(8) 0.0109(8) -0.0058(8)
C20 0.0466(12) 0.0472(11) 0.0405(11) -0.0089(9) 0.0197(10) -0.0180(10)
C21 0.0705(15) 0.0303(10) 0.0417(11) -0.0049(9) 0.0310(11) -0.0088(10)
C22 0.0566(13) 0.0345(10) 0.0328(10) 0.0020(8) 0.0202(10) 0.0067(9)
C23 0.0362(10) 0.0332(9) 0.0291(9) -0.0014(7) 0.0126(8) 0.0032(8)
O21 0.0354(7) 0.0342(6) 0.0455(7) -0.0003(6) 0.0191(6) 0.0049(5)
O22 0.0492(8) 0.0416(7) 0.0339(7) 0.0060(6) 0.0163(6) 0.0064(6)
O23 0.0280(6) 0.0431(7) 0.0376(7) -0.0122(6) 0.0016(5) -0.0020(5)
O24 0.0351(7) 0.0318(7) 0.0521(8) -0.0087(6) 0.0086(6) -0.0004(5)
N34 0.0235(7) 0.0289(7) 0.0305(7) -0.0058(6) 0.0081(6) -0.0031(5)
C31 0.0254(8) 0.0234(8) 0.0252(8) 0.0009(7) 0.0058(7) -0.0002(6)
C32 0.0266(8) 0.0266(8) 0.0245(8) 0.0004(7) 0.0031(7) 0.0013(7)
C33 0.0221(8) 0.0270(8) 0.0274(8) -0.0013(7) 0.0023(7) 0.0011(7)
C34A 0.0292(9) 0.0226(8) 0.0244(8) 0.0029(7) 0.0057(7) 0.0018(6)
C35 0.0286(9) 0.0257(9) 0.0306(9) -0.0001(7) 0.0057(7) 0.0010(7)
C36 0.0317(9) 0.0315(9) 0.0339(9) 0.0033(7) 0.0118(8) 0.0031(7)
C37 0.0392(10) 0.0286(9) 0.0280(9) -0.0006(7) 0.0093(8) 0.0066(7)
C38 0.0324(9) 0.0247(8) 0.0278(9) -0.0008(7) 0.0013(8) -0.0002(7)
C38A 0.0269(8) 0.0234(8) 0.0262(8) 0.0029(7) 0.0036(7) 0.0030(6)
C39 0.0326(9) 0.0248(9) 0.0307(9) -0.0013(7) 0.0091(8) -0.0043(7)
C39A 0.0272(9) 0.0291(9) 0.0283(8) 0.0010(7) 0.0103(7) -0.0045(7)
C40 0.0298(9) 0.0336(9) 0.0305(9) -0.0062(8) 0.0079(8) -0.0091(7)
C41 0.0246(9) 0.0418(10) 0.0346(10) 0.0003(8) 0.0011(8) -0.0049(8)
C42 0.0275(9) 0.0354(10) 0.0411(10) 0.0023(8) 0.0049(8) 0.0029(8)
C43 0.0281(9) 0.0300(9) 0.0330(9) -0.0007(8) 0.0066(8) -0.0022(7)
C43A 0.0241(8) 0.0282(8) 0.0260(8) 0.0019(7) 0.0086(7) -0.0038(6)
C43B 0.0249(8) 0.0243(8) 0.0256(8) 0.0005(7) 0.0070(7) -0.0011(6)
C44 0.0302(9) 0.0249(8) 0.0284(8) -0.0053(7) 0.0046(7) -0.0023(7)
C45 0.0388(11) 0.0400(11) 0.0550(13) -0.0020(10) 0.0271(11) 0.0004(9)
C46 0.0268(9) 0.0354(9) 0.0272(8) -0.0049(7) 0.0060(7) -0.0011(7)
C47 0.0312(11) 0.0566(13) 0.0509(13) -0.0297(11) 0.0054(10) -0.0074(10)
C48 0.0300(9) 0.0257(8) 0.0299(9) -0.0026(7) 0.0120(7) 0.0003(7)
C49 0.0383(11) 0.0369(10) 0.0361(10) -0.0048(8) 0.0122(9) -0.0063(8)
C50 0.0498(13) 0.0402(11) 0.0576(13) -0.0130(10) 0.0293(11) -0.0171(10)
C51 0.0710(15) 0.0303(10) 0.0529(12) 0.0045(9) 0.0369(12) 0.0031(10)
C52 0.0515(13) 0.0458(12) 0.0419(11) 0.0123(9) 0.0219(10) 0.0175(10)
C53 0.0340(10) 0.0358(10) 0.0354(10) 0.0037(8) 0.0133(8) 0.0054(8)

loop_
_atom_type_symbol
_atom_type_description
_atom_type_scat_dispersion_real
_atom_type_scat_dispersion_imag
_atom_type_scat_source
C C 0.0033 0.0016 'International Tables Vol C Tables 4.2.6.8 and 6.1.1.4'
H H 0.0000 0.0000 'International Tables Vol C Tables 4.2.6.8 and 6.1.1.4'
N N 0.0061 0.0033 'International Tables Vol C Tables 4.2.6.8 and 6.1.1.4'
O O 0.0106 0.0060 'International Tables Vol C Tables 4.2.6.8 and 6.1.1.4'

loop_
_geom_angle_atom_site_label_1
_geom_angle_atom_site_label_2
_geom_angle_atom_site_label_3
_geom_angle
_geom_angle_site_symmetry_1
_geom_angle_site_symmetry_3
_geom_angle_publ_flag
O1 C14 C1 111.93(14) . . ?
O1 C15 H15A 109.4(11) . . ?
O1 C15 H15B 108.3(13) . . ?
O1 C15 H15C 101.9(12) . . ?
O2 C14 O1 123.68(15) . . ?
O2 C14 C1 124.39(14) . . ?
O3 C16 C2 110.39(13) . . ?
O3 C17 H17A 104.2(9) . . ?
O3 C17 H17B 110.5(10) . . ?
O3 C17 H17C 107.5(9) . . ?
O4 C16 O3 124.48(14) . . ?
O4 C16 C2 125.13(14) . . ?
N4 C3 C2 102.39(12) . . ?
N4 C3 C18 114.52(13) . . ?
N4 C3 H3 111.3(8) . . ?
N4 C4A C5 118.51(14) . . ?
N4 C4A C8A 123.63(13) . . ?
N4 C13B C1 102.23(12) . . ?
N4 C13B C13A 112.54(12) . . ?
N4 C13B H13A 111.2(8) . . ?
C1 C2 C3 103.43(12) . . ?
C1 C2 H2 109.4(8) . . ?
C1 C13B H13A 105.7(8) . . ?
C2 C1 C13B 101.88(12) . . ?
C2 C1 H1 110.0(8) . . ?
C2 C3 H3 109.5(8) . . ?
C3 N4 C13B 112.01(11) . . ?
C3 C2 H2 108.6(8) . . ?
C4A N4 C3 119.41(12) . . ?
C4A N4 C13B 125.63(12) . . ?
C4A C5 H5 120.4(8) . . ?
C4A C8A C9 123.77(14) . . ?
C5 C4A C8A 117.84(14) . . ?
C5 C6 H6 118.5(9) . . ?
C6 C5 C4A 121.70(16) . . ?
C6 C5 H5 117.8(8) . . ?
C6 C7 H7 122.7(9) . . ?
C7 C6 C5 120.39(16) . . ?
C7 C6 H6 121.1(9) . . ?
C7 C8 C8A 123.09(16) . . ?
C7 C8 H8 120.2(9) . . ?
C8 C7 C6 118.33(16) . . ?
C8 C7 H7 118.9(9) . . ?
C8 C8A C4A 118.62(14) . . ?
C8 C8A C9 117.60(14) . . ?
C8A C8 H8 116.7(9) . . ?
C8A C9 H9A 107.2(9) . . ?
C8A C9 H9B 109.3(9) . . ?
C9A C9 C8A 112.11(13) . . ?
C9A C9 H9A 109.0(9) . . ?
C9A C9 H9B 112.5(8) . . ?
C9A C10 H10 118.9(9) . . ?
C9A C13A C13B 117.52(14) . . ?
C10 C9A C9 121.40(15) . . ?
C10 C9A C13A 119.81(15) . . ?
C10 C11 H11 120.0(10) . . ?
C11 C10 C9A 120.29(17) . . ?
C11 C10 H10 120.8(9) . . ?
C11 C12 C13 120.14(18) . . ?
C11 C12 H12 121.5(11) . . ?
C12 C11 C10 120.02(17) . . ?
C12 C11 H11 119.9(10) . . ?
C12 C13 C13A 120.63(17) . . ?
C12 C13 H13 120.1(9) . . ?
C13 C12 H12 118.3(11) . . ?
C13 C13A C9A 119.06(15) . . ?
C13 C13A C13B 123.41(14) . . ?
C13A C9A C9 118.76(14) . . ?
C13A C13 H13 119.2(9) . . ?
C13A C13B C1 116.44(13) . . ?
C13A C13B H13A 108.4(8) . . ?
C13B C1 H1 110.8(8) . . ?
C14 O1 C15 115.39(14) . . ?
C14 C1 C2 111.78(13) . . ?
C14 C1 C13B 112.99(12) . . ?
C14 C1 H1 109.2(8) . . ?
C16 O3 C17 115.40(13) . . ?
C16 C2 C1 113.95(13) . . ?
C16 C2 C3 113.42(13) . . ?
C16 C2 H2 107.9(8) . . ?
C18 C3 C2 112.03(12) . . ?
C18 C3 H3 107.1(8) . . ?
C18 C19 H19 118.7(9) . . ?
C18 C23 H23 119.0(9) . . ?
C19 C18 C3 119.11(14) . . ?
C19 C18 C23 118.86(15) . . ?
C19 C20 H20 117.2(11) . . ?
C20 C19 C18 120.99(17) . . ?
C20 C19 H19 120.4(9) . . ?
C20 C21 C22 120.66(18) . . ?
C20 C21 H21 119.3(10) . . ?
C21 C20 C19 119.47(18) . . ?
C21 C20 H20 123.3(11) . . ?
C21 C22 C23 119.67(18) . . ?
C21 C22 H22 122.8(9) . . ?
C22 C21 H21 120.0(10) . . ?
C22 C23 C18 120.27(17) . . ?
C22 C23 H23 120.7(9) . . ?
C23 C18 C3 121.89(14) . . ?
C23 C22 H22 117.6(10) . . ?
H9A C9 H9B 106.5(12) . . ?
H15A C15 H15B 111.6(17) . . ?
H15A C15 H15C 117.2(16) . . ?
H15B C15 H15C 107.7(17) . . ?
H17A C17 H17B 110.0(13) . . ?
H17A C17 H17C 113.5(13) . . ?
H17B C17 H17C 110.9(14) . . ?
O21 C44 C31 111.57(13) . . ?
O21 C45 H45A 104.6(10) . . ?
O21 C45 H45B 110.2(11) . . ?
O21 C45 H45C 109.5(10) . . ?
O22 C44 O21 123.80(14) . . ?
O22 C44 C31 124.62(14) . . ?
O23 C46 C32 111.36(13) . . ?
O23 C47 H47A 108.4(10) . . ?
O23 C47 H47B 107.4(11) . . ?
O23 C47 H47C 104.0(10) . . ?
O24 C46 O23 124.24(15) . . ?
O24 C46 C32 124.40(15) . . ?
N34 C33 C32 101.84(12) . . ?
N34 C33 C48 113.60(12) . . ?
N34 C33 H33 110.3(8) . . ?
N34 C34A C35 119.06(14) . . ?
N34 C34A C38A 123.64(13) . . ?
N34 C43B C31 102.28(11) . . ?
N34 C43B C43A 114.03(12) . . ?
N34 C43B H43A 108.4(8) . . ?
C31 C32 C33 102.70(12) . . ?
C31 C32 H32 111.5(9) . . ?
C31 C43B H43A 106.2(8) . . ?
C32 C31 C43B 102.25(12) . . ?
C32 C31 H31 109.0(8) . . ?
C32 C33 H33 108.6(8) . . ?
C33 N34 C43B 112.63(11) . . ?
C33 C32 H32 106.9(9) . . ?
C34A N34 C33 120.35(12) . . ?
C34A N34 C43B 126.99(12) . . ?
C34A C35 H35 119.8(8) . . ?
C34A C38A C39 122.37(14) . . ?
C35 C34A C38A 117.29(14) . . ?
C35 C36 C37 121.28(16) . . ?
C35 C36 H36 117.0(9) . . ?
C36 C35 C34A 121.54(15) . . ?
C36 C35 H35 118.6(8) . . ?
C36 C37 C38 117.71(15) . . ?
C36 C37 H37 123.1(9) . . ?
C37 C36 H36 121.7(9) . . ?
C37 C38 C38A 122.76(15) . . ?
C37 C38 H38 119.8(8) . . ?
C38 C37 H37 119.2(9) . . ?
C38 C38A C34A 119.08(14) . . ?
C38 C38A C39 118.52(14) . . ?
C38A C38 H38 117.4(9) . . ?
C38A C39 H39A 111.3(9) . . ?
C38A C39 H39B 109.0(8) . . ?
C39A C39 C38A 110.87(13) . . ?
C39A C39 H39A 111.7(8) . . ?
C39A C39 H39B 110.4(8) . . ?
C39A C40 C41 120.73(16) . . ?
C39A C40 H40 118.5(9) . . ?
C39A C43A C43B 117.35(13) . . ?
C40 C39A C39 121.42(15) . . ?
C40 C39A C43A 119.56(15) . . ?
C40 C41 H41 120.2(9) . . ?
C41 C40 H40 120.8(9) . . ?
C41 C42 C43 120.05(16) . . ?
C41 C42 H42 120.3(9) . . ?
C42 C41 C40 119.95(16) . . ?
C42 C41 H41 119.9(9) . . ?
C42 C43 H43 119.5(9) . . ?
C43 C42 H42 119.6(9) . . ?
C43 C43A C39A 119.24(14) . . ?
C43 C43A C43B 123.37(14) . . ?
C43A C39A C39 118.85(14) . . ?
C43A C43 C42 120.44(15) . . ?
C43A C43 H43 120.1(9) . . ?
C43A C43B C31 115.14(13) . . ?
C43A C43B H43A 110.2(8) . . ?
C43B C31 H31 111.5(8) . . ?
C44 O21 C45 115.74(14) . . ?
C44 C31 C32 113.22(12) . . ?
C44 C31 C43B 111.35(12) . . ?
C44 C31 H31 109.4(8) . . ?
C46 O23 C47 115.42(14) . . ?
C46 C32 C31 113.76(13) . . ?
C46 C32 C33 113.66(13) . . ?
C46 C32 H32 108.1(9) . . ?
C48 C33 C32 114.27(12) . . ?
C48 C33 H33 108.1(8) . . ?
C48 C49 C50 120.37(18) . . ?
C48 C49 H49 117.7(9) . . ?
C48 C53 H53 119.5(9) . . ?
C49 C48 C33 119.68(14) . . ?
C49 C48 C53 118.79(16) . . ?
C49 C50 H50 118.0(11) . . ?
C50 C49 H49 121.9(9) . . ?
C50 C51 H51 119.4(10) . . ?
C51 C50 C49 120.15(19) . . ?
C51 C50 H50 121.8(11) . . ?
C51 C52 C53 120.47(19) . . ?
C51 C52 H52 120.7(11) . . ?
C52 C51 C50 119.80(18) . . ?
C52 C51 H51 120.8(10) . . ?
C52 C53 C48 120.40(17) . . ?
C52 C53 H53 120.0(9) . . ?
C53 C48 C33 121.51(14) . . ?
C53 C52 H52 118.9(11) . . ?
H39A C39 H39B 103.2(11) . . ?
H45A C45 H45B 115.8(15) . . ?
H45A C45 H45C 113.1(14) . . ?
H45B C45 H45C 103.7(15) . . ?
H47A C47 H47B 112.2(15) . . ?
H47A C47 H47C 111.2(14) . . ?
H47B C47 H47C 113.1(15) . . ?

loop_
_geom_bond_atom_site_label_1
_geom_bond_atom_site_label_2
_geom_bond_distance
_geom_bond_site_symmetry_2
_geom_bond_publ_flag
O1 C14 1.3332(18) . ?
O1 C15 1.452(2) . ?
O2 C14 1.2038(18) . ?
O3 C16 1.3378(17) . ?
O3 C17 1.4418(19) . ?
O4 C16 1.2032(17) . ?
N4 C3 1.4661(19) . ?
N4 C4A 1.4011(18) . ?
N4 C13B 1.4854(18) . ?
C1 C2 1.515(2) . ?
C1 C13B 1.535(2) . ?
C1 C14 1.510(2) . ?
C1 H1 0.943(14) . ?
C2 C3 1.551(2) . ?
C2 C16 1.507(2) . ?
C2 H2 0.989(14) . ?
C3 C18 1.518(2) . ?
C3 H3 0.983(13) . ?
C4A C5 1.405(2) . ?
C4A C8A 1.414(2) . ?
C5 C6 1.382(2) . ?
C5 H5 0.995(14) . ?
C6 C7 1.381(2) . ?
C6 H6 0.964(15) . ?
C7 C8 1.380(2) . ?
C7 H7 0.959(16) . ?
C8 C8A 1.387(2) . ?
C8 H8 0.985(15) . ?
C8A C9 1.511(2) . ?
C9 C9A 1.505(2) . ?
C9 H9A 1.005(15) . ?
C9 H9B 0.983(15) . ?
C9A C10 1.393(2) . ?
C9A C13A 1.400(2) . ?
C10 C11 1.383(2) . ?
C10 H10 0.932(14) . ?
C11 C12 1.381(3) . ?
C11 H11 0.947(16) . ?
C12 C13 1.384(2) . ?
C12 H12 0.935(17) . ?
C13 C13A 1.392(2) . ?
C13 H13 0.987(15) . ?
C13A C13B 1.512(2) . ?
C13B H13A 0.997(14) . ?
C15 H15A 0.984(19) . ?
C15 H15B 0.98(2) . ?
C15 H15C 0.95(2) . ?
C17 H17A 1.016(18) . ?
C17 H17B 1.011(18) . ?
C17 H17C 1.000(17) . ?
C18 C19 1.392(2) . ?
C18 C23 1.393(2) . ?
C19 C20 1.386(2) . ?
C19 H19 0.999(16) . ?
C20 C21 1.376(3) . ?
C20 H20 0.951(17) . ?
C21 C22 1.389(3) . ?
C21 H21 1.002(17) . ?
C22 C23 1.390(2) . ?
C22 H22 1.002(16) . ?
C23 H23 0.998(15) . ?
O21 C44 1.3384(18) . ?
O21 C45 1.453(2) . ?
O22 C44 1.1996(17) . ?
O23 C46 1.3367(18) . ?
O23 C47 1.453(2) . ?
O24 C46 1.2052(18) . ?
N34 C33 1.4598(18) . ?
N34 C34A 1.3941(18) . ?
N34 C43B 1.4854(18) . ?
C31 C32 1.519(2) . ?
C31 C43B 1.541(2) . ?
C31 C44 1.512(2) . ?
C31 H31 0.996(14) . ?
C32 C33 1.551(2) . ?
C32 C46 1.503(2) . ?
C32 H32 0.972(15) . ?
C33 C48 1.525(2) . ?
C33 H33 0.999(13) . ?
C34A C35 1.410(2) . ?
C34A C38A 1.413(2) . ?
C35 C36 1.377(2) . ?
C35 H35 0.967(13) . ?
C36 C37 1.377(2) . ?
C36 H36 0.960(15) . ?
C37 C38 1.387(2) . ?
C37 H37 0.982(15) . ?
C38 C38A 1.390(2) . ?
C38 H38 0.957(14) . ?
C38A C39 1.513(2) . ?
C39 C39A 1.502(2) . ?
C39 H39A 0.960(15) . ?
C39 H39B 1.008(15) . ?
C39A C40 1.384(2) . ?
C39A C43A 1.405(2) . ?
C40 C41 1.390(2) . ?
C40 H40 0.942(15) . ?
C41 C42 1.376(2) . ?
C41 H41 0.944(15) . ?
C42 C43 1.394(2) . ?
C42 H42 1.002(15) . ?
C43 C43A 1.391(2) . ?
C43 H43 1.007(16) . ?
C43A C43B 1.516(2) . ?
C43B H43A 0.993(14) . ?
C45 H45A 1.003(19) . ?
C45 H45B 0.980(19) . ?
C45 H45C 0.980(17) . ?
C47 H47A 0.977(18) . ?
C47 H47B 1.01(2) . ?
C47 H47C 0.995(18) . ?
C48 C49 1.391(2) . ?
C48 C53 1.391(2) . ?
C49 C50 1.392(2) . ?
C49 H49 0.989(16) . ?
C50 C51 1.378(3) . ?
C50 H50 0.917(17) . ?
C51 C52 1.377(3) . ?
C51 H51 0.983(17) . ?
C52 C53 1.384(2) . ?
C52 H52 0.969(17) . ?
C53 H53 0.982(15) . ?
